data_7712992
loop_
_publ_author_name
'Khrizanforova, Vera'
'Fayzullin, Robert R.'
'Bogomyakov, Artem'
'Morozov, Vladimir'
'Batulin, Ruslan Germanovich'
'Gerasimova, Tatiana'
'Islamov, Daut'
'Budnikova, Yulia H.'

_publ_section_title
;
 Cobalt(II) coordination to N4-acenaphthene-based ligand and its sodium
 complex
;
_journal_name_full 'Dalton Transactions'
_journal_paper_doi 10.1039/D3DT00347G
_journal_year 2023
_chemical_formula_moiety 'C24 H14 Br2 Co N4, C3 H7 N O'
_chemical_formula_sum 'C27 H21 Br2 Co N5 O'
_chemical_formula_weight 650.24
_space_group_crystal_system monoclinic
_space_group_IT_number 14
_space_group_name_Hall '-P 2ybc'
_space_group_name_H-M_alt 'P 1 21/c 1'
_atom_sites_solution_hydrogens geom
_audit_creation_method SHELXL-2018/3
_audit_update_record
;
2023-05-06 deposited with the CCDC.	2023-05-09 downloaded from the CCDC.
;
_cell_angle_alpha 90
_cell_angle_beta 102.5204(18)
_cell_angle_gamma 90
_cell_formula_units_Z 4
_cell_length_a 23.6562(14)
_cell_length_b 6.7890(4)
_cell_length_c 15.9607(9)
_cell_measurement_reflns_used 40117
_cell_measurement_temperature 105(2)
_cell_measurement_theta_max 31.70
_cell_measurement_theta_min 2.57
_cell_volume 2502.4(3)
_computing_cell_refinement 'APEX4 v2021.10-0 (Bruker AXS)'
_computing_data_collection 'APEX4 v2021.10-0 (Bruker AXS)'
_computing_data_reduction 'APEX4 v2021.10-0 (Bruker AXS)'
_computing_molecular_graphics
;
WinGX (Farrugia, 2012); ORTEP-3 (Farrugia, 2012);
PLATON (Spek, 2009); Olex2 (Dolomanov et al., 2009)
;
_computing_publication_material
;
WinGX (Farrugia, 2012); ORTEP-3 (Farrugia, 2012);
PLATON (Spek, 2009); Olex2 (Dolomanov et al., 2009)
;
_computing_structure_refinement 'SHELXL-2018/3 (Sheldrick, 2015)'
_computing_structure_solution 'SHELXT-2018/2 (Sheldrick, 2015)'
_diffrn_ambient_temperature 105(2)
_diffrn_measured_fraction_theta_full 0.996
_diffrn_measured_fraction_theta_max 0.997
_diffrn_measurement_device_type 'Bruker D8 QUEST'
_diffrn_measurement_method '\f and \w scans'
_diffrn_radiation_probe x-ray
_diffrn_radiation_type MoK\a
_diffrn_radiation_wavelength 0.71073
_diffrn_reflns_av_R_equivalents 0.0841
_diffrn_reflns_av_unetI/netI 0.0292
_diffrn_reflns_Laue_measured_fraction_full 0.996
_diffrn_reflns_Laue_measured_fraction_max 0.997
_diffrn_reflns_limit_h_max 31
_diffrn_reflns_limit_h_min -31
_diffrn_reflns_limit_k_max 9
_diffrn_reflns_limit_k_min -9
_diffrn_reflns_limit_l_max 21
_diffrn_reflns_limit_l_min -21
_diffrn_reflns_number 116888
_diffrn_reflns_point_group_measured_fraction_full 0.996
_diffrn_reflns_point_group_measured_fraction_max 0.997
_diffrn_reflns_theta_full 25.242
_diffrn_reflns_theta_max 28.446
_diffrn_reflns_theta_min 2.572
_diffrn_source 'microfocus Mo X-ray tube'
_exptl_absorpt_coefficient_mu 3.911
_exptl_absorpt_correction_T_max 0.5908
_exptl_absorpt_correction_T_min 0.2889
_exptl_absorpt_correction_type numerical
_exptl_absorpt_process_details
;
SADABS-2016/2 (Stalke et al., 2015)

 Equivalent reflections defined by point group 2/m for scaling and error model
 Mean and maximum errors in direction cosine check function =   0.001   0.007
 Restraint esd for equal adjacent scale factors =  0.0050
 Maximum odd and even orders for spherical harmonics =   5   8
 wR2(int) =  0.1363 (selected reflections only, before parameter refinement)
 wR2(int) =  0.0949 (selected reflections only, after parameter refinement)

  137491 total and   9269 unique reflections assuming Friedel's law
 Reflections rejected for which |I-<I>|/su >   3.00
  132243 total and   9266 unique reflections left after |I-<I>|/su test

 Error model 5: refine all K and overall g
 Run 2theta R(int) Incid. factors Diffr. factors    K      g   I/s(lim) Total I>2sig(I)
   1  21.9  0.0805  0.032 - 0.060  0.979 - 1.220  0.920  0.0748  13.4   16413   10449
   2  22.0  0.1048  0.035 - 0.060  0.979 - 1.245  1.055  0.0748  13.4   11909    7075
   3  21.9  0.0780  0.031 - 0.056  0.983 - 1.185  0.850  0.0748  13.4   11534    7234
   4  21.9  0.0871  0.032 - 0.048  0.979 - 1.168  0.930  0.0748  13.4   12570    7775
   5  21.9  0.0885  0.033 - 0.052  0.979 - 1.253  0.915  0.0748  13.4    6688    4369
   6  21.9  0.0997  0.040 - 0.060  0.981 - 1.253  0.920  0.0748  13.4   14004    8752
   7  21.9  0.0822  0.031 - 0.049  0.998 - 1.222  0.943  0.0748  13.4    8902    6042
   8   0.0  0.0922  0.026 - 0.046  0.979 - 1.253  1.014  0.0748  13.4   25729   17053
   9  21.9  0.0857  0.031 - 0.053  0.979 - 1.233  0.965  0.0748  13.4   12874    8754
  10   0.0  0.0767  0.028 - 0.053  0.979 - 1.253  1.006  0.0748  13.4   11620    8273

  132243 Corrected reflections written to file sad.hkl
 Estimated minimum and maximum transmission:  0.2889  0.5908
 Additional spherical absorption correction applied with mu*r =  0.2610
 3lambda correction factor = 0.00150
;
_exptl_crystal_colour blue
_exptl_crystal_density_diffrn 1.726
_exptl_crystal_description plate
_exptl_crystal_F_000 1292
_exptl_crystal_recrystallization_method 'DMF/diethyl ether'
_exptl_crystal_size_max 0.234
_exptl_crystal_size_mid 0.134
_exptl_crystal_size_min 0.033
_refine_diff_density_max 3.245
_refine_diff_density_min -1.631
_refine_diff_density_rms 0.220
_refine_ls_extinction_method none
_refine_ls_goodness_of_fit_ref 1.094
_refine_ls_hydrogen_treatment constr
_refine_ls_matrix_type full
_refine_ls_number_parameters 327
_refine_ls_number_reflns 6278
_refine_ls_number_restraints 0
_refine_ls_restrained_S_all 1.094
_refine_ls_R_factor_all 0.0828
_refine_ls_R_factor_gt 0.0703
_refine_ls_shift/su_max 0.001
_refine_ls_shift/su_mean 0.000
_refine_ls_structure_factor_coef Fsqd
_refine_ls_weighting_details 'w=1/[\s^2^(Fo^2^)+(0.0743P)^2^+48.4061P] where P=(Fo^2^+2Fc^2^)/3'
_refine_ls_weighting_scheme calc
_refine_ls_wR_factor_gt 0.2067
_refine_ls_wR_factor_ref 0.2153
_reflns_Friedel_coverage 0.000
_reflns_number_gt 5233
_reflns_number_total 6278
_reflns_threshold_expression 'I > 2\s(I)'
_cod_data_source_file d3dt00347g1.cif
_cod_data_source_block khriz008
_cod_original_sg_symbol_H-M 'P 21/c'
_cod_database_code 7712992
_shelx_shelxl_version_number 2018/3
_shelx_space_group_comment
;
The symmetry employed for this shelxl refinement is uniquely defined
by the following loop, which should always be used as a source of
symmetry information in preference to the above space-group names.
They are only intended as comments.
;
_shelx_estimated_absorpt_t_min 0.461
_shelx_estimated_absorpt_t_max 0.882

loop_
_space_group_symop_operation_xyz
'x, y, z'
'-x, y+1/2, -z+1/2'
'-x, -y, -z'
'x, -y-1/2, z-1/2'

loop_
_atom_site_label
_atom_site_type_symbol
_atom_site_fract_x
_atom_site_fract_y
_atom_site_fract_z
_atom_site_U_iso_or_equiv
_atom_site_adp_type
_atom_site_occupancy
_atom_site_site_symmetry_order
_atom_site_calc_flag
_atom_site_refinement_flags_posn
_atom_site_refinement_flags_adp
_atom_site_refinement_flags_occupancy
_atom_site_disorder_assembly
_atom_site_disorder_group
Br1 Br 0.69669(3) 1.06037(10) 0.46702(4) 0.02165(18) Uani 1 1 d . . . . .
Br2 Br 0.84261(3) 1.12375(12) 0.65210(5) 0.0291(2) Uani 1 1 d . . . . .
Co1 Co 0.77524(4) 0.91077(13) 0.56412(6) 0.0182(2) Uani 1 1 d . . . . .
N1 N 0.6340(2) 0.5601(8) 0.4824(4) 0.0169(10) Uani 1 1 d . . . . .
N2 N 0.7028(2) 0.5581(8) 0.3576(3) 0.0157(10) Uani 1 1 d . . . . .
N3 N 0.7477(2) 0.7028(8) 0.6376(3) 0.0171(11) Uani 1 1 d . . . . .
N4 N 0.8194(3) 0.7095(8) 0.5082(3) 0.0185(11) Uani 1 1 d . . . . .
C31 C 0.7151(3) 0.5506(10) 0.5986(4) 0.0164(12) Uani 1 1 d . . . . .
C32 C 0.6993(3) 0.3984(10) 0.6467(4) 0.0197(13) Uani 1 1 d . . . . .
H32 H 0.675988 0.293617 0.618748 0.024 Uiso 1 1 calc R U . . .
C33 C 0.7172(3) 0.3983(11) 0.7354(5) 0.0228(14) Uani 1 1 d . . . . .
H33 H 0.707273 0.292769 0.768503 0.027 Uiso 1 1 calc R U . . .
C34 C 0.7499(3) 0.5548(11) 0.7745(4) 0.0232(14) Uani 1 1 d . . . . .
H34 H 0.762280 0.560751 0.835151 0.028 Uiso 1 1 calc R U . . .
C35 C 0.7643(3) 0.7028(10) 0.7231(4) 0.0202(13) Uani 1 1 d . . . . .
H35 H 0.787109 0.809709 0.750049 0.024 Uiso 1 1 calc R U . . .
C41 C 0.7907(3) 0.5579(9) 0.4619(4) 0.0172(12) Uani 1 1 d . . . . .
C42 C 0.8204(3) 0.4159(10) 0.4252(5) 0.0227(14) Uani 1 1 d . . . . .
H42 H 0.799614 0.314730 0.390476 0.027 Uiso 1 1 calc R U . . .
C43 C 0.8801(3) 0.4229(11) 0.4395(5) 0.0257(15) Uani 1 1 d . . . . .
H43 H 0.900892 0.325742 0.415723 0.031 Uiso 1 1 calc R U . . .
C44 C 0.9092(3) 0.5754(12) 0.4896(5) 0.0262(15) Uani 1 1 d . . . . .
H44 H 0.950281 0.582941 0.501200 0.031 Uiso 1 1 calc R U . . .
C45 C 0.8776(3) 0.7139(11) 0.5217(4) 0.0233(14) Uani 1 1 d . . . . .
H45 H 0.897626 0.818317 0.555089 0.028 Uiso 1 1 calc R U . . .
C101 C 0.6113(3) 0.5684(9) 0.3990(4) 0.0162(12) Uani 1 1 d . . . . .
C102 C 0.6464(3) 0.5673(9) 0.3370(4) 0.0159(12) Uani 1 1 d . . . . .
C103 C 0.6077(3) 0.5753(9) 0.2504(4) 0.0184(12) Uani 1 1 d . . . . .
C104 C 0.6157(3) 0.5833(10) 0.1674(5) 0.0229(14) Uani 1 1 d . . . . .
H104 H 0.653399 0.580691 0.155639 0.027 Uiso 1 1 calc R U . . .
C105 C 0.5658(3) 0.5954(11) 0.1005(4) 0.0239(14) Uani 1 1 d . . . . .
H105 H 0.570783 0.602099 0.043053 0.029 Uiso 1 1 calc R U . . .
C106 C 0.5105(3) 0.5979(10) 0.1140(5) 0.0242(14) Uani 1 1 d . . . . .
H106 H 0.478432 0.605287 0.066597 0.029 Uiso 1 1 calc R U . . .
C107 C 0.5011(3) 0.5893(9) 0.1999(4) 0.0200(13) Uani 1 1 d . . . . .
C108 C 0.4479(3) 0.5888(10) 0.2257(5) 0.0229(14) Uani 1 1 d . . . . .
H108 H 0.412622 0.590734 0.183663 0.027 Uiso 1 1 calc R U . . .
C109 C 0.4466(3) 0.5856(10) 0.3118(5) 0.0231(14) Uani 1 1 d . . . . .
H109 H 0.410152 0.585594 0.327758 0.028 Uiso 1 1 calc R U . . .
C110 C 0.4976(3) 0.5824(10) 0.3769(4) 0.0207(13) Uani 1 1 d . . . . .
H110 H 0.495736 0.583632 0.435736 0.025 Uiso 1 1 calc R U . . .
C111 C 0.5501(3) 0.5775(9) 0.3532(4) 0.0187(13) Uani 1 1 d . . . . .
C112 C 0.5509(3) 0.5809(9) 0.2648(4) 0.0185(13) Uani 1 1 d . . . . .
C113 C 0.6922(3) 0.5612(9) 0.5044(4) 0.0167(12) Uani 1 1 d . . . . .
C114 C 0.7268(3) 0.5594(9) 0.4426(4) 0.0159(12) Uani 1 1 d . . . . .
O11 O 0.9834(3) 0.1336(9) 0.4109(4) 0.0338(13) Uani 1 1 d . . . . .
N11 N 0.9673(3) -0.1554(10) 0.3376(4) 0.0290(14) Uani 1 1 d . . . . .
C11 C 0.9987(3) -0.0303(11) 0.3939(5) 0.0246(14) Uani 1 1 d . . . . .
H11 H 1.036100 -0.072779 0.423101 0.030 Uiso 1 1 calc R U . . .
C12 C 0.9910(5) -0.3424(13) 0.3167(6) 0.041(2) Uani 1 1 d . . . . .
H12A H 0.991715 -0.344781 0.255542 0.062 Uiso 1 1 calc R U . . .
H12B H 0.966731 -0.450457 0.329528 0.062 Uiso 1 1 calc R U . . .
H12C H 1.030449 -0.357819 0.350944 0.062 Uiso 1 1 calc R U . . .
C13 C 0.9088(4) -0.1055(17) 0.2937(8) 0.052(3) Uani 1 1 d . . . . .
H13A H 0.889789 -0.032462 0.332782 0.078 Uiso 1 1 calc R U . . .
H13B H 0.887122 -0.226389 0.275054 0.078 Uiso 1 1 calc R U . . .
H13C H 0.910088 -0.023686 0.243507 0.078 Uiso 1 1 calc R U . . .

loop_
_atom_site_aniso_label
_atom_site_aniso_U_11
_atom_site_aniso_U_22
_atom_site_aniso_U_33
_atom_site_aniso_U_23
_atom_site_aniso_U_13
_atom_site_aniso_U_12
Br1 0.0340(4) 0.0135(3) 0.0161(3) 0.0003(2) 0.0025(2) 0.0023(2)
Br2 0.0323(4) 0.0235(4) 0.0299(4) -0.0095(3) 0.0035(3) -0.0066(3)
Co1 0.0255(5) 0.0138(4) 0.0150(4) -0.0014(3) 0.0034(3) -0.0008(3)
N1 0.024(3) 0.011(2) 0.016(3) -0.0026(19) 0.004(2) -0.001(2)
N2 0.029(3) 0.009(2) 0.010(2) -0.0002(18) 0.005(2) 0.000(2)
N3 0.025(3) 0.013(2) 0.013(2) 0.000(2) 0.002(2) 0.001(2)
N4 0.026(3) 0.016(3) 0.013(2) 0.000(2) 0.004(2) -0.001(2)
C31 0.022(3) 0.017(3) 0.010(3) 0.001(2) 0.003(2) 0.002(2)
C32 0.027(3) 0.016(3) 0.015(3) 0.001(2) 0.004(2) -0.002(2)
C33 0.028(3) 0.022(3) 0.019(3) 0.002(3) 0.005(3) 0.002(3)
C34 0.025(3) 0.029(4) 0.014(3) 0.002(3) 0.001(2) 0.004(3)
C35 0.022(3) 0.019(3) 0.018(3) -0.002(2) 0.001(2) 0.002(2)
C41 0.031(3) 0.010(3) 0.011(3) 0.001(2) 0.005(2) 0.000(2)
C42 0.033(4) 0.016(3) 0.018(3) -0.001(2) 0.005(3) 0.003(3)
C43 0.034(4) 0.022(3) 0.022(3) -0.002(3) 0.009(3) 0.006(3)
C44 0.025(3) 0.027(4) 0.026(4) -0.001(3) 0.004(3) 0.002(3)
C45 0.030(4) 0.021(3) 0.018(3) -0.001(3) 0.003(3) -0.002(3)
C101 0.023(3) 0.010(3) 0.016(3) 0.001(2) 0.005(2) -0.001(2)
C102 0.032(3) 0.009(3) 0.007(3) -0.002(2) 0.006(2) -0.003(2)
C103 0.028(3) 0.010(3) 0.015(3) 0.001(2) 0.001(2) 0.000(2)
C104 0.030(4) 0.015(3) 0.023(3) 0.001(3) 0.004(3) -0.003(3)
C105 0.041(4) 0.017(3) 0.012(3) -0.002(2) 0.003(3) -0.004(3)
C106 0.032(4) 0.015(3) 0.021(3) -0.003(3) -0.004(3) -0.002(3)
C107 0.030(3) 0.007(3) 0.020(3) -0.003(2) -0.001(3) -0.001(2)
C108 0.024(3) 0.009(3) 0.031(4) -0.002(3) -0.005(3) 0.001(2)
C109 0.024(3) 0.014(3) 0.029(4) -0.002(3) 0.001(3) 0.001(2)
C110 0.027(3) 0.016(3) 0.018(3) 0.002(2) 0.004(3) 0.001(3)
C111 0.022(3) 0.009(3) 0.023(3) -0.002(2) 0.000(2) 0.000(2)
C112 0.028(3) 0.005(3) 0.021(3) 0.001(2) 0.003(3) 0.000(2)
C113 0.029(3) 0.012(3) 0.009(3) -0.001(2) 0.004(2) -0.001(2)
C114 0.029(3) 0.004(3) 0.014(3) 0.001(2) 0.004(2) -0.001(2)
O11 0.038(3) 0.029(3) 0.033(3) -0.005(2) 0.004(2) 0.002(2)
N11 0.034(3) 0.025(3) 0.027(3) -0.002(3) 0.004(3) -0.003(3)
C11 0.026(3) 0.025(4) 0.022(3) 0.001(3) 0.004(3) 0.001(3)
C12 0.061(6) 0.026(4) 0.038(5) -0.012(4) 0.014(4) -0.001(4)
C13 0.034(5) 0.053(6) 0.058(7) -0.004(5) -0.014(4) -0.002(4)

loop_
_atom_type_symbol
_atom_type_description
_atom_type_scat_dispersion_real
_atom_type_scat_dispersion_imag
_atom_type_scat_source
C C 0.0033 0.0016 'International Tables Vol C Tables 4.2.6.8 and 6.1.1.4'
H H 0.0000 0.0000 'International Tables Vol C Tables 4.2.6.8 and 6.1.1.4'
N N 0.0061 0.0033 'International Tables Vol C Tables 4.2.6.8 and 6.1.1.4'
O O 0.0106 0.0060 'International Tables Vol C Tables 4.2.6.8 and 6.1.1.4'
Co Co 0.3494 0.9721 'International Tables Vol C Tables 4.2.6.8 and 6.1.1.4'
Br Br -0.2901 2.4595 'International Tables Vol C Tables 4.2.6.8 and 6.1.1.4'

loop_
_geom_angle_atom_site_label_1
_geom_angle_atom_site_label_2
_geom_angle_atom_site_label_3
_geom_angle
_geom_angle_site_symmetry_1
_geom_angle_site_symmetry_3
_geom_angle_publ_flag
N3 Co1 N4 92.6(2) . . ?
N3 Co1 Br2 109.89(16) . . ?
N4 Co1 Br2 109.00(17) . . ?
N3 Co1 Br1 111.74(16) . . ?
N4 Co1 Br1 113.79(16) . . ?
Br2 Co1 Br1 117.11(5) . . ?
C101 N1 C113 115.5(6) . . ?
C102 N2 C114 115.9(5) . . ?
C35 N3 C31 118.7(6) . . ?
C35 N3 Co1 122.0(5) . . ?
C31 N3 Co1 119.1(4) . . ?
C45 N4 C41 118.4(6) . . ?
C45 N4 Co1 121.2(5) . . ?
C41 N4 Co1 120.2(5) . . ?
N3 C31 C32 120.5(6) . . ?
N3 C31 C113 118.3(6) . . ?
C32 C31 C113 120.9(6) . . ?
C31 C32 C33 120.4(6) . . ?
C31 C32 H32 119.8 . . ?
C33 C32 H32 119.8 . . ?
C34 C33 C32 118.6(7) . . ?
C34 C33 H33 120.7 . . ?
C32 C33 H33 120.7 . . ?
C33 C34 C35 118.4(6) . . ?
C33 C34 H34 120.8 . . ?
C35 C34 H34 120.8 . . ?
N3 C35 C34 123.3(7) . . ?
N3 C35 H35 118.3 . . ?
C34 C35 H35 118.3 . . ?
N4 C41 C42 121.0(6) . . ?
N4 C41 C114 118.4(6) . . ?
C42 C41 C114 120.2(6) . . ?
C43 C42 C41 119.8(7) . . ?
C43 C42 H42 120.1 . . ?
C41 C42 H42 120.1 . . ?
C42 C43 C44 118.7(7) . . ?
C42 C43 H43 120.6 . . ?
C44 C43 H43 120.6 . . ?
C45 C44 C43 118.8(7) . . ?
C45 C44 H44 120.6 . . ?
C43 C44 H44 120.6 . . ?
N4 C45 C44 123.2(7) . . ?
N4 C45 H45 118.4 . . ?
C44 C45 H45 118.4 . . ?
N1 C101 C102 122.0(6) . . ?
N1 C101 C111 129.7(6) . . ?
C102 C101 C111 108.3(6) . . ?
N2 C102 C101 123.0(6) . . ?
N2 C102 C103 128.8(6) . . ?
C101 C102 C103 108.2(6) . . ?
C104 C103 C112 119.3(6) . . ?
C104 C103 C102 135.2(7) . . ?
C112 C103 C102 105.4(6) . . ?
C103 C104 C105 117.5(7) . . ?
C103 C104 H104 121.3 . . ?
C105 C104 H104 121.3 . . ?
C106 C105 C104 123.4(7) . . ?
C106 C105 H105 118.3 . . ?
C104 C105 H105 118.3 . . ?
C105 C106 C107 120.1(6) . . ?
C105 C106 H106 120.0 . . ?
C107 C106 H106 120.0 . . ?
C112 C107 C108 116.8(7) . . ?
C112 C107 C106 115.4(7) . . ?
C108 C107 C106 127.8(7) . . ?
C109 C108 C107 120.3(6) . . ?
C109 C108 H108 119.8 . . ?
C107 C108 H108 119.8 . . ?
C108 C109 C110 122.2(7) . . ?
C108 C109 H109 118.9 . . ?
C110 C109 H109 118.9 . . ?
C111 C110 C109 118.5(7) . . ?
C111 C110 H110 120.7 . . ?
C109 C110 H110 120.7 . . ?
C110 C111 C112 118.9(6) . . ?
C110 C111 C101 135.5(7) . . ?
C112 C111 C101 105.6(6) . . ?
C107 C112 C103 124.2(7) . . ?
C107 C112 C111 123.3(7) . . ?
C103 C112 C111 112.5(6) . . ?
N1 C113 C114 122.3(6) . . ?
N1 C113 C31 113.1(5) . . ?
C114 C113 C31 124.5(6) . . ?
N2 C114 C113 121.2(6) . . ?
N2 C114 C41 113.5(6) . . ?
C113 C114 C41 125.3(6) . . ?
C11 N11 C13 120.6(8) . . ?
C11 N11 C12 121.4(7) . . ?
C13 N11 C12 117.9(8) . . ?
O11 C11 N11 125.4(7) . . ?
O11 C11 H11 117.3 . . ?
N11 C11 H11 117.3 . . ?
N11 C12 H12A 109.5 . . ?
N11 C12 H12B 109.5 . . ?
H12A C12 H12B 109.5 . . ?
N11 C12 H12C 109.5 . . ?
H12A C12 H12C 109.5 . . ?
H12B C12 H12C 109.5 . . ?
N11 C13 H13A 109.5 . . ?
N11 C13 H13B 109.5 . . ?
H13A C13 H13B 109.5 . . ?
N11 C13 H13C 109.5 . . ?
H13A C13 H13C 109.5 . . ?
H13B C13 H13C 109.5 . . ?

loop_
_geom_bond_atom_site_label_1
_geom_bond_atom_site_label_2
_geom_bond_distance
_geom_bond_site_symmetry_2
_geom_bond_publ_flag
Br1 Co1 2.3744(11) . ?
Br2 Co1 2.3732(11) . ?
Co1 N3 2.031(6) . ?
Co1 N4 2.040(6) . ?
N1 C101 1.325(8) . ?
N1 C113 1.345(9) . ?
N2 C102 1.304(9) . ?
N2 C114 1.353(8) . ?
N3 C35 1.336(8) . ?
N3 C31 1.357(8) . ?
N4 C45 1.346(9) . ?
N4 C41 1.359(8) . ?
C31 C32 1.386(9) . ?
C31 C113 1.486(8) . ?
C32 C33 1.386(9) . ?
C32 H32 0.9500 . ?
C33 C34 1.381(10) . ?
C33 H33 0.9500 . ?
C34 C35 1.385(10) . ?
C34 H34 0.9500 . ?
C35 H35 0.9500 . ?
C41 C42 1.394(9) . ?
C41 C114 1.476(9) . ?
C42 C43 1.382(11) . ?
C42 H42 0.9500 . ?
C43 C44 1.395(11) . ?
C43 H43 0.9500 . ?
C44 C45 1.369(10) . ?
C44 H44 0.9500 . ?
C45 H45 0.9500 . ?
C101 C102 1.421(9) . ?
C101 C111 1.476(9) . ?
C102 C103 1.484(9) . ?
C103 C104 1.381(10) . ?
C103 C112 1.410(10) . ?
C104 C105 1.412(10) . ?
C104 H104 0.9500 . ?
C105 C106 1.371(11) . ?
C105 H105 0.9500 . ?
C106 C107 1.438(10) . ?
C106 H106 0.9500 . ?
C107 C112 1.392(9) . ?
C107 C108 1.406(11) . ?
C108 C109 1.381(11) . ?
C108 H108 0.9500 . ?
C109 C110 1.412(10) . ?
C109 H109 0.9500 . ?
C110 C111 1.373(10) . ?
C110 H110 0.9500 . ?
C111 C112 1.415(10) . ?
C113 C114 1.412(9) . ?
O11 C11 1.219(10) . ?
N11 C11 1.340(10) . ?
N11 C13 1.448(11) . ?
N11 C12 1.455(11) . ?
C11 H11 0.9500 . ?
C12 H12A 0.9800 . ?
C12 H12B 0.9800 . ?
C12 H12C 0.9800 . ?
C13 H13A 0.9800 . ?
C13 H13B 0.9800 . ?
C13 H13C 0.9800 . ?

loop_
_geom_torsion_atom_site_label_1
_geom_torsion_atom_site_label_2
_geom_torsion_atom_site_label_3
_geom_torsion_atom_site_label_4
_geom_torsion
_geom_torsion_site_symmetry_1
_geom_torsion_site_symmetry_2
_geom_torsion_site_symmetry_3
_geom_torsion_site_symmetry_4
_geom_torsion_publ_flag
C35 N3 C31 C32 0.2(10) . . . . ?
Co1 N3 C31 C32 175.1(5) . . . . ?
C35 N3 C31 C113 174.3(6) . . . . ?
Co1 N3 C31 C113 -10.8(8) . . . . ?
N3 C31 C32 C33 -0.9(10) . . . . ?
C113 C31 C32 C33 -174.9(6) . . . . ?
C31 C32 C33 C34 1.5(11) . . . . ?
C32 C33 C34 C35 -1.3(10) . . . . ?
C31 N3 C35 C34 0.0(10) . . . . ?
Co1 N3 C35 C34 -174.8(5) . . . . ?
C33 C34 C35 N3 0.6(11) . . . . ?
C45 N4 C41 C42 -3.5(9) . . . . ?
Co1 N4 C41 C42 -178.2(5) . . . . ?
C45 N4 C41 C114 -176.3(6) . . . . ?
Co1 N4 C41 C114 8.9(8) . . . . ?
N4 C41 C42 C43 3.4(10) . . . . ?
C114 C41 C42 C43 176.1(6) . . . . ?
C41 C42 C43 C44 -1.1(11) . . . . ?
C42 C43 C44 C45 -0.9(11) . . . . ?
C41 N4 C45 C44 1.4(10) . . . . ?
Co1 N4 C45 C44 176.1(6) . . . . ?
C43 C44 C45 N4 0.8(11) . . . . ?
C113 N1 C101 C102 3.3(9) . . . . ?
C113 N1 C101 C111 -177.4(6) . . . . ?
C114 N2 C102 C101 -3.2(9) . . . . ?
C114 N2 C102 C103 177.8(6) . . . . ?
N1 C101 C102 N2 0.1(10) . . . . ?
C111 C101 C102 N2 -179.3(6) . . . . ?
N1 C101 C102 C103 179.3(6) . . . . ?
C111 C101 C102 C103 -0.2(7) . . . . ?
N2 C102 C103 C104 -3.0(12) . . . . ?
C101 C102 C103 C104 177.9(7) . . . . ?
N2 C102 C103 C112 179.2(6) . . . . ?
C101 C102 C103 C112 0.0(7) . . . . ?
C112 C103 C104 C105 -0.4(10) . . . . ?
C102 C103 C104 C105 -178.1(7) . . . . ?
C103 C104 C105 C106 -0.6(11) . . . . ?
C104 C105 C106 C107 0.4(11) . . . . ?
C105 C106 C107 C112 0.7(10) . . . . ?
C105 C106 C107 C108 -179.5(7) . . . . ?
C112 C107 C108 C109 1.7(9) . . . . ?
C106 C107 C108 C109 -178.1(7) . . . . ?
C107 C108 C109 C110 -0.1(10) . . . . ?
C108 C109 C110 C111 -1.6(10) . . . . ?
C109 C110 C111 C112 1.6(10) . . . . ?
C109 C110 C111 C101 -178.2(7) . . . . ?
N1 C101 C111 C110 0.7(12) . . . . ?
C102 C101 C111 C110 -180.0(7) . . . . ?
N1 C101 C111 C112 -179.1(6) . . . . ?
C102 C101 C111 C112 0.2(7) . . . . ?
C108 C107 C112 C103 178.4(6) . . . . ?
C106 C107 C112 C103 -1.7(9) . . . . ?
C108 C107 C112 C111 -1.8(9) . . . . ?
C106 C107 C112 C111 178.1(6) . . . . ?
C104 C103 C112 C107 1.6(10) . . . . ?
C102 C103 C112 C107 179.9(6) . . . . ?
C104 C103 C112 C111 -178.2(6) . . . . ?
C102 C103 C112 C111 0.1(7) . . . . ?
C110 C111 C112 C107 0.1(10) . . . . ?
C101 C111 C112 C107 180.0(6) . . . . ?
C110 C111 C112 C103 179.9(6) . . . . ?
C101 C111 C112 C103 -0.2(7) . . . . ?
C101 N1 C113 C114 -3.6(9) . . . . ?
C101 N1 C113 C31 -179.7(6) . . . . ?
N3 C31 C113 N1 -118.4(7) . . . . ?
C32 C31 C113 N1 55.7(8) . . . . ?
N3 C31 C113 C114 65.6(9) . . . . ?
C32 C31 C113 C114 -120.3(7) . . . . ?
C102 N2 C114 C113 2.9(8) . . . . ?
C102 N2 C114 C41 -177.4(5) . . . . ?
N1 C113 C114 N2 0.5(9) . . . . ?
C31 C113 C114 N2 176.1(6) . . . . ?
N1 C113 C114 C41 -179.2(6) . . . . ?
C31 C113 C114 C41 -3.5(10) . . . . ?
N4 C41 C114 N2 120.8(6) . . . . ?
C42 C41 C114 N2 -52.2(8) . . . . ?
N4 C41 C114 C113 -59.6(8) . . . . ?
C42 C41 C114 C113 127.5(7) . . . . ?
C13 N11 C11 O11 -3.1(13) . . . . ?
C12 N11 C11 O11 175.2(8) . . . . ?
